data_1569225
loop_
_publ_author_name
'Fern&#xe1;ndez-Moyano, Sara'
'Salamanca, Vanesa'
'Alb&#xe9;niz, Ana C'

_publ_section_title
;
 Palladium mono-<i>N</i>-protected amino acid complexes: experimental
 validation of the ligand cooperation model in C-H activation.
;
_journal_issue 24
_journal_name_full 'Chemical science'
_journal_page_first 6688
_journal_page_last 6694
_journal_paper_doi 10.1039/d3sc02076b
_journal_volume 14
_journal_year 2023
_chemical_formula_moiety 'C14 H11 F5 N2 O2 Pd'
_chemical_formula_sum 'C14 H10 F5 N2 O2 Pd'
_chemical_formula_weight 439.64
_space_group_crystal_system triclinic
_space_group_IT_number 2
_space_group_name_Hall '-P 1'
_space_group_name_H-M_alt 'P -1'
_atom_sites_solution_hydrogens geom
_atom_sites_solution_primary dual
_audit_creation_date 2021-12-14
_audit_creation_method
;
Olex2 1.5
(compiled 2021.12.09 svn.r5202d8cf for OlexSys, GUI svn.r6439)
;
_audit_update_record
;
2023-04-11 deposited with the CCDC.	2023-05-26 downloaded from the CCDC.
;
_cell_angle_alpha 107.490(6)
_cell_angle_beta 107.025(6)
_cell_angle_gamma 100.307(6)
_cell_formula_units_Z 4
_cell_length_a 10.0930(7)
_cell_length_b 11.7688(8)
_cell_length_c 14.7684(9)
_cell_measurement_reflns_used 3718
_cell_measurement_temperature 298.00
_cell_measurement_theta_max 26.8100
_cell_measurement_theta_min 4.0380
_cell_volume 1529.8(2)
_computing_cell_refinement 'CrysAlisPro 1.171.39.45g (Rigaku OD, 2018)'
_computing_data_collection 'CrysAlisPro 1.171.39.45g (Rigaku OD, 2018)'
_computing_data_reduction 'CrysAlisPro 1.171.39.45g (Rigaku OD, 2018)'
_computing_molecular_graphics 'Olex2 1.5 (Dolomanov et al., 2009)'
_computing_publication_material 'Olex2 1.5 (Dolomanov et al., 2009)'
_computing_structure_refinement 'SHELXL 2014/7 (Sheldrick, 2015)'
_computing_structure_solution 'ShelXT (Sheldrick, 2015)'
_diffrn_ambient_temperature 298.00
_diffrn_detector 'CCD plate'
_diffrn_detector_area_resol_mean 10.4757
_diffrn_detector_type Atlas
_diffrn_measured_fraction_theta_full 0.990
_diffrn_measured_fraction_theta_max 0.816
_diffrn_measurement_details
;
List of Runs (angles in degrees, time in seconds):

  # Type    Start    End  Width  t~exp~   \w     \q     \k     \f   Frames
#--------------------------------------------------------------------------
  1  \w    -34.00  62.00   1.00   18.83    --  -10.64  57.00 -30.00   96
  2  \w    -76.00  15.00   1.00   18.83    --  -10.64 -57.00-180.00   91
  3  \w     35.00 101.00   1.00   18.83    --   12.51 178.00-180.00   66
;
_diffrn_measurement_device 'four-circle diffractometer'
_diffrn_measurement_device_type 'SuperNova, Dual, Cu at home/near, Atlas'
_diffrn_measurement_method '\w scans'
_diffrn_orient_matrix_type 'CrysAlisPro convention (1999,Acta A55,543-557)'
_diffrn_orient_matrix_UB_11 -0.0372833000
_diffrn_orient_matrix_UB_12 0.0425935000
_diffrn_orient_matrix_UB_13 0.0170026000
_diffrn_orient_matrix_UB_21 0.0314203000
_diffrn_orient_matrix_UB_22 0.0403527000
_diffrn_orient_matrix_UB_23 -0.0202854000
_diffrn_orient_matrix_UB_31 -0.0594195000
_diffrn_orient_matrix_UB_32 -0.0304079000
_diffrn_orient_matrix_UB_33 -0.0472826000
_diffrn_radiation_monochromator mirror
_diffrn_radiation_probe x-ray
_diffrn_radiation_type 'Mo K\a'
_diffrn_radiation_wavelength 0.71073
_diffrn_reflns_av_R_equivalents 0.0332
_diffrn_reflns_av_unetI/netI 0.0675
_diffrn_reflns_Laue_measured_fraction_full 0.990
_diffrn_reflns_Laue_measured_fraction_max 0.816
_diffrn_reflns_limit_h_max 11
_diffrn_reflns_limit_h_min -12
_diffrn_reflns_limit_k_max 16
_diffrn_reflns_limit_k_min -11
_diffrn_reflns_limit_l_max 17
_diffrn_reflns_limit_l_min -20
_diffrn_reflns_number 10727
_diffrn_reflns_point_group_measured_fraction_full 0.990
_diffrn_reflns_point_group_measured_fraction_max 0.816
_diffrn_reflns_theta_full 25.242
_diffrn_reflns_theta_max 29.596
_diffrn_reflns_theta_min 3.522
_diffrn_source 'micro-focus sealed X-ray tube'
_diffrn_source_type 'SuperNova (Mo) X-ray Source'
_exptl_absorpt_coefficient_mu 1.278
_exptl_absorpt_correction_T_max 1.000
_exptl_absorpt_correction_T_min 0.651
_exptl_absorpt_correction_type gaussian
_exptl_absorpt_process_details
;
CrysAlisPro 1.171.39.45g (Rigaku Oxford Diffraction, 2018)
Numerical absorption correction based on gaussian integration over
			a multifaceted crystal model
Empirical absorption correction using spherical harmonics,
 implemented in SCALE3 ABSPACK scaling algorithm.
;
_exptl_crystal_colour 'clear light colourless'
_exptl_crystal_colour_lustre clear
_exptl_crystal_colour_modifier light
_exptl_crystal_colour_primary colourless
_exptl_crystal_density_diffrn 1.909
_exptl_crystal_description plate
_exptl_crystal_F_000 860
_exptl_crystal_size_max 0.371
_exptl_crystal_size_mid 0.075
_exptl_crystal_size_min 0.073
_refine_diff_density_max 0.670
_refine_diff_density_min -0.753
_refine_diff_density_rms 0.104
_refine_ls_extinction_method none
_refine_ls_goodness_of_fit_ref 1.039
_refine_ls_hydrogen_treatment constr
_refine_ls_matrix_type full
_refine_ls_number_parameters 435
_refine_ls_number_reflns 7020
_refine_ls_number_restraints 0
_refine_ls_restrained_S_all 1.039
_refine_ls_R_factor_all 0.0718
_refine_ls_R_factor_gt 0.0434
_refine_ls_shift/su_max 0.001
_refine_ls_shift/su_mean 0.000
_refine_ls_structure_factor_coef Fsqd
_refine_ls_weighting_details 'w=1/[\s^2^(Fo^2^)+(0.0357P)^2^+0.1994P] where P=(Fo^2^+2Fc^2^)/3'
_refine_ls_weighting_scheme calc
_refine_ls_wR_factor_gt 0.0829
_refine_ls_wR_factor_ref 0.1029
_reflns_Friedel_coverage 0.000
_reflns_number_gt 5081
_reflns_number_total 7020
_reflns_threshold_expression 'I > 2\s(I)'
_cod_data_source_file d3sc02076b2.cif
_cod_data_source_block exp_576
_cod_depositor_comments 'Adding full bibliography for 1569224--1569228.cif.'
_cod_original_cell_volume 1529.75(19)
_cod_database_code 1569225
_shelx_shelxl_version_number 2014/7
_chemical_oxdiff_formula 'C14 H10 F5 N2 O2 Pd'
_chemical_oxdiff_usercomment 'colourless block'
_shelx_space_group_comment
;
The symmetry employed for this shelxl refinement is uniquely defined
by the following loop, which should always be used as a source of
symmetry information in preference to the above space-group names.
They are only intended as comments.
;
_reflns_odcompleteness_completeness 98.55
_reflns_odcompleteness_iscentric 1
_reflns_odcompleteness_theta 26.32
_olex2_refinement_description
;
1. Fixed Uiso
 At 1.2 times of:
  All C(H) groups, All C(H,H) groups, All N(H) groups
 At 1.5 times of:
  All C(H,H,H) groups
2.a Ternary CH refined with riding coordinates:
 N00C(H00C), N00F(H00g)
2.b Secondary CH2 refined with riding coordinates:
 C00M(H00a,H00b), C00N(H00h,H00i)
2.c Aromatic/amide H refined with riding coordinates:
 C00O(H00O), C00Q(H00Q), C00T(H00T), C00V(H00V), C00X(H00X), C010(H010),
 C011(H011), C017(H017), C018(H018), C019(H019)
2.d Idealised Me refined as rotating group:
 C00R(H00d,H00e,H00f), C00Z(H00j,H00k,H00l)
;
_olex2_submission_special_instructions 'No special instructions were received'
_oxdiff_exptl_absorpt_empirical_details
;
Empirical correction (ABSPACK) includes:
- Absorption correction using spherical harmonics
- Frame scaling
;
_oxdiff_exptl_absorpt_empirical_full_max 2.002
_oxdiff_exptl_absorpt_empirical_full_min 0.654

loop_
_space_group_symop_operation_xyz
'x, y, z'
'-x, -y, -z'

loop_
_atom_site_label
_atom_site_type_symbol
_atom_site_fract_x
_atom_site_fract_y
_atom_site_fract_z
_atom_site_U_iso_or_equiv
_atom_site_adp_type
_atom_site_occupancy
_atom_site_site_symmetry_order
_atom_site_calc_flag
_atom_site_refinement_flags_posn
_atom_site_refinement_flags_adp
_atom_site_refinement_flags_occupancy
_atom_site_disorder_assembly
_atom_site_disorder_group
Pd01 Pd 0.42638(4) 0.80656(3) 0.63257(2) 0.03411(10) Uani 1 1 d . . . . .
Pd02 Pd 0.41714(4) 0.71534(3) 0.17175(2) 0.03532(11) Uani 1 1 d . . . . .
O003 O 0.5736(3) 0.9608(3) 0.6427(2) 0.0439(8) Uani 1 1 d . . . . .
O004 O 0.5327(4) 0.6483(3) 0.2748(2) 0.0458(8) Uani 1 1 d . . . . .
F005 F 0.2410(4) 0.5593(3) 0.4429(2) 0.0688(9) Uani 1 1 d . . . . .
F006 F 0.0816(4) 0.3431(3) 0.4268(2) 0.0757(9) Uani 1 1 d . . . . .
F007 F 0.3275(4) 0.7229(3) 0.7958(2) 0.0702(9) Uani 1 1 d . . . . .
O008 O 0.5954(4) 0.6775(3) 0.4390(2) 0.0510(9) Uani 1 1 d . . . . .
O009 O 0.8096(4) 1.0497(3) 0.6996(3) 0.0598(10) Uani 1 1 d . . . . .
F00A F 0.5058(4) 0.9700(3) 0.1504(2) 0.0805(11) Uani 1 1 d . . . . .
N00B N 0.2726(4) 0.8983(3) 0.6248(3) 0.0381(9) Uani 1 1 d . . . . .
N00C N 0.5993(4) 0.7369(3) 0.6404(3) 0.0381(9) Uani 1 1 d . . . . .
H00C H 0.5952 0.7022 0.5701 0.046 Uiso 1 1 calc R . . . .
N00D N 0.5413(4) 0.6834(4) 0.0860(3) 0.0394(9) Uani 1 1 d . . . . .
F00E F 0.1622(4) 0.5057(4) 0.7764(3) 0.0902(12) Uani 1 1 d . . . . .
N00F N 0.3058(4) 0.7394(3) 0.2675(2) 0.0371(8) Uani 1 1 d . . . . .
H00G H 0.2712 0.8125 0.2697 0.045 Uiso 1 1 calc R . . . .
F00G F 0.0395(4) 0.3139(3) 0.5931(3) 0.0841(11) Uani 1 1 d . . . . .
F00H F 0.0964(4) 0.6167(4) -0.0022(3) 0.1000(14) Uani 1 1 d . . . . .
C00I C 0.5226(5) 0.6907(4) 0.3621(3) 0.0371(10) Uani 1 1 d . . . . .
C00J C 0.7059(5) 0.9618(5) 0.6772(3) 0.0416(11) Uani 1 1 d . . . . .
C00K C 0.2927(5) 0.6508(4) 0.6200(3) 0.0389(10) Uani 1 1 d . . . . .
C00L C 0.2244(5) 0.5497(4) 0.5288(3) 0.0410(11) Uani 1 1 d . . . . .
C00M C 0.7301(5) 0.8450(4) 0.6951(4) 0.0431(11) Uani 1 1 d . . . . .
H00A H 0.8074 0.8247 0.6729 0.052 Uiso 1 1 calc R . . . .
H00B H 0.7611 0.8618 0.7677 0.052 Uiso 1 1 calc R . . . .
C00N C 0.4140(5) 0.7640(4) 0.3695(3) 0.0366(10) Uani 1 1 d . . . . .
H00H H 0.3640 0.7420 0.4115 0.044 Uiso 1 1 calc R . . . .
H00I H 0.4653 0.8523 0.4024 0.044 Uiso 1 1 calc R . . . .
C00O C 0.1961(5) 0.9077(5) 0.6853(4) 0.0469(12) Uani 1 1 d . . . . .
H00O H 0.2005 0.8594 0.7251 0.056 Uiso 1 1 calc R . . . .
C00P C 0.3055(5) 0.7911(4) 0.0823(3) 0.0382(10) Uani 1 1 d . . . . .
C00Q C 0.2672(5) 0.9693(5) 0.5686(4) 0.0461(12) Uani 1 1 d . . . . .
H00Q H 0.3205 0.9630 0.5264 0.055 Uiso 1 1 calc R . . . .
C00R C 0.6148(6) 0.6379(5) 0.6824(4) 0.0562(14) Uani 1 1 d . . . . .
H00D H 0.6154 0.6661 0.7506 0.084 Uiso 1 1 calc GR . . . .
H00E H 0.7040 0.6195 0.6833 0.084 Uiso 1 1 calc GR . . . .
H00F H 0.5349 0.5641 0.6402 0.084 Uiso 1 1 calc GR . . . .
F00S F 0.3599(6) 1.0807(4) 0.0389(3) 0.1257(18) Uani 1 1 d . . . . .
C00T C 0.1851(5) 1.0517(5) 0.5713(4) 0.0546(14) Uani 1 1 d . . . . .
H00T H 0.1836 1.1006 0.5321 0.065 Uiso 1 1 calc R . . . .
C00U C 0.1422(5) 0.4383(5) 0.5182(4) 0.0492(12) Uani 1 1 d . . . . .
C00V C 0.4889(6) 0.6406(5) -0.0162(3) 0.0485(12) Uani 1 1 d . . . . .
H00V H 0.3919 0.6309 -0.0509 0.058 Uiso 1 1 calc R . . . .
F00W F -0.0428(4) 0.7274(6) -0.1169(3) 0.145(2) Uani 1 1 d . . . . .
C00X C 0.1059(5) 1.0598(5) 0.6331(4) 0.0556(14) Uani 1 1 d . . . . .
H00X H 0.0496 1.1144 0.6362 0.067 Uiso 1 1 calc R . . . .
C00Y C 0.2677(5) 0.6302(5) 0.7020(3) 0.0463(12) Uani 1 1 d . . . . .
C00Z C 0.1814(5) 0.6297(5) 0.2366(4) 0.0533(13) Uani 1 1 d . . . . .
H00J H 0.1164 0.6125 0.1687 0.080 Uiso 1 1 calc GR . . . .
H00K H 0.1314 0.6463 0.2831 0.080 Uiso 1 1 calc GR . . . .
H00L H 0.2156 0.5589 0.2379 0.080 Uiso 1 1 calc GR . . . .
C010 C 0.1106(5) 0.9868(5) 0.6903(4) 0.0540(13) Uani 1 1 d . . . . .
H010 H 0.0567 0.9906 0.7320 0.065 Uiso 1 1 calc R . . . .
C011 C 0.6805(6) 0.6975(6) 0.1335(4) 0.0611(15) Uani 1 1 d . . . . .
H011 H 0.7180 0.7261 0.2045 0.073 Uiso 1 1 calc R . . . .
C012 C 0.3674(6) 0.9060(5) 0.0870(3) 0.0522(13) Uani 1 1 d . . . . .
F013 F 0.0837(5) 0.9615(5) -0.0946(4) 0.140(2) Uani 1 1 d . . . . .
C014 C 0.1833(6) 0.5199(6) 0.6944(4) 0.0571(14) Uani 1 1 d . . . . .
C015 C 0.1206(6) 0.4230(5) 0.6020(5) 0.0554(14) Uani 1 1 d . . . . .
C016 C 0.1667(6) 0.7331(6) 0.0123(4) 0.0600(15) Uani 1 1 d . . . . .
C017 C 0.5752(7) 0.6105(5) -0.0715(4) 0.0616(15) Uani 1 1 d . . . . .
H017 H 0.5355 0.5789 -0.1425 0.074 Uiso 1 1 calc R . . . .
C018 C 0.7171(8) 0.6270(6) -0.0227(5) 0.0730(18) Uani 1 1 d . . . . .
H018 H 0.7768 0.6086 -0.0591 0.088 Uiso 1 1 calc R . . . .
C019 C 0.7709(7) 0.6714(7) 0.0817(5) 0.0800(19) Uani 1 1 d . . . . .
H019 H 0.8684 0.6838 0.1175 0.096 Uiso 1 1 calc R . . . .
C01A C 0.2954(8) 0.9668(6) 0.0297(5) 0.0719(18) Uani 1 1 d . . . . .
C01B C 0.0927(6) 0.7898(8) -0.0474(4) 0.081(2) Uani 1 1 d . . . . .
C01C C 0.1567(8) 0.9056(8) -0.0374(5) 0.083(2) Uani 1 1 d . . . . .

loop_
_atom_site_aniso_label
_atom_site_aniso_U_11
_atom_site_aniso_U_22
_atom_site_aniso_U_33
_atom_site_aniso_U_23
_atom_site_aniso_U_13
_atom_site_aniso_U_12
Pd01 0.03422(19) 0.0308(2) 0.03996(19) 0.01529(16) 0.01440(15) 0.01095(16)
Pd02 0.0401(2) 0.0379(2) 0.02976(18) 0.01365(16) 0.01348(15) 0.01282(17)
O003 0.0335(17) 0.037(2) 0.067(2) 0.0248(17) 0.0180(16) 0.0135(15)
O004 0.060(2) 0.055(2) 0.0338(15) 0.0200(16) 0.0210(15) 0.0311(18)
F005 0.093(2) 0.054(2) 0.0534(16) 0.0124(15) 0.0372(17) 0.0048(18)
F006 0.077(2) 0.039(2) 0.085(2) 0.0013(18) 0.0253(19) 0.0007(18)
F007 0.092(3) 0.065(2) 0.0427(15) 0.0204(16) 0.0177(16) 0.0078(19)
O008 0.060(2) 0.066(3) 0.0375(16) 0.0260(17) 0.0171(16) 0.033(2)
O009 0.039(2) 0.043(2) 0.105(3) 0.031(2) 0.031(2) 0.0132(18)
F00A 0.083(2) 0.057(2) 0.0645(19) 0.0244(17) -0.0039(18) -0.0164(19)
N00B 0.0305(19) 0.033(2) 0.050(2) 0.0161(18) 0.0126(17) 0.0090(17)
N00C 0.042(2) 0.039(2) 0.0424(19) 0.0179(18) 0.0196(17) 0.0208(19)
N00D 0.044(2) 0.038(2) 0.0358(19) 0.0101(17) 0.0185(17) 0.0095(19)
F00E 0.103(3) 0.102(3) 0.081(2) 0.063(2) 0.040(2) 0.008(2)
N00F 0.045(2) 0.033(2) 0.0370(18) 0.0143(17) 0.0169(17) 0.0157(19)
F00G 0.079(2) 0.052(2) 0.128(3) 0.050(2) 0.038(2) 0.0045(19)
F00H 0.070(2) 0.100(3) 0.085(2) 0.050(2) -0.0133(19) -0.033(2)
C00I 0.045(3) 0.030(3) 0.037(2) 0.013(2) 0.018(2) 0.009(2)
C00J 0.041(3) 0.038(3) 0.053(3) 0.019(2) 0.023(2) 0.016(2)
C00K 0.033(2) 0.040(3) 0.049(3) 0.020(2) 0.018(2) 0.015(2)
C00L 0.041(3) 0.036(3) 0.048(3) 0.017(2) 0.018(2) 0.012(2)
C00M 0.038(3) 0.035(3) 0.053(3) 0.015(2) 0.012(2) 0.012(2)
C00N 0.044(3) 0.036(3) 0.030(2) 0.012(2) 0.0156(19) 0.010(2)
C00O 0.041(3) 0.047(3) 0.056(3) 0.021(3) 0.019(2) 0.013(2)
C00P 0.041(3) 0.043(3) 0.033(2) 0.016(2) 0.015(2) 0.010(2)
C00Q 0.032(2) 0.044(3) 0.058(3) 0.021(3) 0.011(2) 0.007(2)
C00R 0.058(3) 0.049(3) 0.077(3) 0.037(3) 0.026(3) 0.026(3)
F00S 0.185(5) 0.068(3) 0.118(3) 0.064(3) 0.027(3) 0.021(3)
C00T 0.046(3) 0.046(3) 0.069(3) 0.029(3) 0.009(3) 0.013(3)
C00U 0.037(3) 0.037(3) 0.067(3) 0.016(3) 0.016(2) 0.009(2)
C00V 0.065(3) 0.049(3) 0.034(2) 0.017(2) 0.020(2) 0.017(3)
F00W 0.052(2) 0.252(6) 0.130(3) 0.137(4) -0.012(2) 0.004(3)
C00X 0.039(3) 0.051(4) 0.069(3) 0.019(3) 0.011(3) 0.019(3)
C00Y 0.046(3) 0.046(3) 0.047(3) 0.022(3) 0.013(2) 0.008(2)
C00Z 0.047(3) 0.059(4) 0.054(3) 0.021(3) 0.022(2) 0.008(3)
C010 0.041(3) 0.056(4) 0.068(3) 0.020(3) 0.026(3) 0.019(3)
C011 0.050(3) 0.078(5) 0.049(3) 0.015(3) 0.020(3) 0.015(3)
C012 0.066(4) 0.049(3) 0.035(2) 0.017(2) 0.013(3) 0.008(3)
F013 0.137(4) 0.203(6) 0.149(4) 0.142(4) 0.044(3) 0.091(4)
C014 0.055(3) 0.064(4) 0.066(3) 0.042(3) 0.023(3) 0.016(3)
C015 0.045(3) 0.041(3) 0.093(4) 0.040(3) 0.026(3) 0.015(3)
C016 0.045(3) 0.075(4) 0.054(3) 0.037(3) 0.007(3) 0.002(3)
C017 0.092(5) 0.062(4) 0.052(3) 0.027(3) 0.044(3) 0.031(4)
C018 0.094(5) 0.085(5) 0.082(4) 0.045(4) 0.067(4) 0.041(4)
C019 0.055(4) 0.104(6) 0.087(4) 0.031(4) 0.036(3) 0.030(4)
C01A 0.101(5) 0.056(4) 0.072(4) 0.037(3) 0.034(4) 0.029(4)
C01B 0.044(3) 0.136(7) 0.066(4) 0.064(4) 0.004(3) 0.015(4)
C01C 0.088(5) 0.121(7) 0.085(4) 0.080(5) 0.036(4) 0.057(5)

loop_
_atom_type_symbol
_atom_type_description
_atom_type_scat_dispersion_real
_atom_type_scat_dispersion_imag
_atom_type_scat_source
C C 0.0033 0.0016 'International Tables Vol C Tables 4.2.6.8 and 6.1.1.4'
H H 0.0000 0.0000 'International Tables Vol C Tables 4.2.6.8 and 6.1.1.4'
N N 0.0061 0.0033 'International Tables Vol C Tables 4.2.6.8 and 6.1.1.4'
O O 0.0106 0.0060 'International Tables Vol C Tables 4.2.6.8 and 6.1.1.4'
F F 0.0171 0.0103 'International Tables Vol C Tables 4.2.6.8 and 6.1.1.4'
Pd Pd -0.9988 1.0072 'International Tables Vol C Tables 4.2.6.8 and 6.1.1.4'

loop_
_exptl_crystal_face_index_h
_exptl_crystal_face_index_k
_exptl_crystal_face_index_l
_exptl_crystal_face_perp_dist
7 -1 13 0.0380
-7 1 -13 0.0380
-3 16 -3 0.1983
4 1 15 0.0366
-4 -1 -15 0.0366
-13 -2 12 0.0374
13 2 -12 0.0374
4 -17 5 0.1657

loop_
_geom_angle_atom_site_label_1
_geom_angle_atom_site_label_2
_geom_angle_atom_site_label_3
_geom_angle
_geom_angle_site_symmetry_1
_geom_angle_site_symmetry_3
_geom_angle_publ_flag
N00B Pd01 O003 90.20(13) . . ?
N00B Pd01 N00C 171.74(15) . . ?
N00C Pd01 O003 81.55(13) . . ?
C00K Pd01 O003 176.14(15) . . ?
C00K Pd01 N00B 93.45(16) . . ?
C00K Pd01 N00C 94.78(16) . . ?
N00D Pd02 O004 92.30(13) . . ?
N00D Pd02 N00F 173.82(13) . . ?
N00F Pd02 O004 81.53(12) . . ?
C00P Pd02 O004 175.26(15) . . ?
C00P Pd02 N00D 91.31(16) . . ?
C00P Pd02 N00F 94.87(15) . . ?
C00J O003 Pd01 114.3(3) . . ?
C00I O004 Pd02 112.5(3) . . ?
C00O N00B Pd01 123.2(3) . . ?
C00O N00B C00Q 118.8(4) . . ?
C00Q N00B Pd01 117.0(3) . . ?
Pd01 N00C H00C 106.1 . . ?
C00M N00C Pd01 106.4(3) . . ?
C00M N00C H00C 106.1 . . ?
C00M N00C C00R 110.5(3) . . ?
C00R N00C Pd01 120.8(3) . . ?
C00R N00C H00C 106.1 . . ?
C00V N00D Pd02 123.8(3) . . ?
C011 N00D Pd02 118.2(3) . . ?
C011 N00D C00V 117.9(4) . . ?
Pd02 N00F H00G 109.3 . . ?
C00N N00F Pd02 104.9(2) . . ?
C00N N00F H00G 109.3 . . ?
C00Z N00F Pd02 112.7(3) . . ?
C00Z N00F H00G 109.3 . . ?
C00Z N00F C00N 111.1(3) . . ?
O004 C00I C00N 116.4(4) . . ?
O008 C00I O004 124.5(4) . . ?
O008 C00I C00N 119.2(4) . . ?
O003 C00J C00M 115.7(4) . . ?
O009 C00J O003 124.6(4) . . ?
O009 C00J C00M 119.6(4) . . ?
C00L C00K Pd01 122.3(3) . . ?
C00L C00K C00Y 113.8(4) . . ?
C00Y C00K Pd01 123.7(4) . . ?
F005 C00L C00K 119.0(4) . . ?
C00U C00L F005 116.5(4) . . ?
C00U C00L C00K 124.5(4) . . ?
N00C C00M C00J 112.8(4) . . ?
N00C C00M H00A 109.0 . . ?
N00C C00M H00B 109.0 . . ?
C00J C00M H00A 109.0 . . ?
C00J C00M H00B 109.0 . . ?
H00A C00M H00B 107.8 . . ?
N00F C00N C00I 112.1(3) . . ?
N00F C00N H00H 109.2 . . ?
N00F C00N H00I 109.2 . . ?
C00I C00N H00H 109.2 . . ?
C00I C00N H00I 109.2 . . ?
H00H C00N H00I 107.9 . . ?
N00B C00O H00O 119.1 . . ?
N00B C00O C010 121.9(5) . . ?
C010 C00O H00O 119.1 . . ?
C012 C00P Pd02 120.2(4) . . ?
C012 C00P C016 115.6(4) . . ?
C016 C00P Pd02 124.2(4) . . ?
N00B C00Q H00Q 118.9 . . ?
N00B C00Q C00T 122.1(5) . . ?
C00T C00Q H00Q 118.9 . . ?
N00C C00R H00D 109.5 . . ?
N00C C00R H00E 109.5 . . ?
N00C C00R H00F 109.5 . . ?
H00D C00R H00E 109.5 . . ?
H00D C00R H00F 109.5 . . ?
H00E C00R H00F 109.5 . . ?
C00Q C00T H00T 120.7 . . ?
C00X C00T C00Q 118.6(5) . . ?
C00X C00T H00T 120.7 . . ?
F006 C00U C00L 120.9(5) . . ?
F006 C00U C015 119.7(5) . . ?
C00L C00U C015 119.3(5) . . ?
N00D C00V H00V 119.2 . . ?
N00D C00V C017 121.7(5) . . ?
C017 C00V H00V 119.2 . . ?
C00T C00X H00X 120.3 . . ?
C010 C00X C00T 119.4(5) . . ?
C010 C00X H00X 120.3 . . ?
F007 C00Y C00K 119.6(4) . . ?
F007 C00Y C014 116.7(4) . . ?
C014 C00Y C00K 123.7(5) . . ?
N00F C00Z H00J 109.5 . . ?
N00F C00Z H00K 109.5 . . ?
N00F C00Z H00L 109.5 . . ?
H00J C00Z H00K 109.5 . . ?
H00J C00Z H00L 109.5 . . ?
H00K C00Z H00L 109.5 . . ?
C00O C010 H010 120.4 . . ?
C00X C010 C00O 119.2(5) . . ?
C00X C010 H010 120.4 . . ?
N00D C011 H011 118.8 . . ?
N00D C011 C019 122.4(5) . . ?
C019 C011 H011 118.8 . . ?
F00A C012 C00P 120.8(4) . . ?
F00A C012 C01A 115.6(5) . . ?
C00P C012 C01A 123.7(5) . . ?
F00E C014 C00Y 121.0(5) . . ?
F00E C014 C015 119.5(5) . . ?
C015 C014 C00Y 119.4(5) . . ?
F00G C015 C00U 120.3(5) . . ?
F00G C015 C014 120.4(5) . . ?
C014 C015 C00U 119.2(5) . . ?
F00H C016 C00P 120.9(4) . . ?
F00H C016 C01B 116.8(5) . . ?
C00P C016 C01B 122.3(6) . . ?
C00V C017 H017 120.0 . . ?
C018 C017 C00V 120.1(5) . . ?
C018 C017 H017 120.0 . . ?
C017 C018 H018 120.9 . . ?
C017 C018 C019 118.3(5) . . ?
C019 C018 H018 120.9 . . ?
C011 C019 H019 120.2 . . ?
C018 C019 C011 119.6(6) . . ?
C018 C019 H019 120.2 . . ?
F00S C01A C012 121.3(6) . . ?
F00S C01A C01C 120.5(6) . . ?
C01C C01A C012 118.2(6) . . ?
F00W C01B C016 119.9(7) . . ?
C01C C01B F00W 120.1(6) . . ?
C01C C01B C016 120.0(6) . . ?
F013 C01C C01A 119.9(7) . . ?
C01B C01C F013 120.0(7) . . ?
C01B C01C C01A 120.2(5) . . ?

loop_
_geom_bond_atom_site_label_1
_geom_bond_atom_site_label_2
_geom_bond_distance
_geom_bond_site_symmetry_2
_geom_bond_publ_flag
Pd01 O003 2.065(3) . ?
Pd01 N00B 2.039(3) . ?
Pd01 N00C 2.045(3) . ?
Pd01 C00K 1.995(5) . ?
Pd02 O004 2.076(3) . ?
Pd02 N00D 2.031(4) . ?
Pd02 N00F 2.037(3) . ?
Pd02 C00P 2.001(4) . ?
O003 C00J 1.279(5) . ?
O004 C00I 1.277(5) . ?
F005 C00L 1.362(5) . ?
F006 C00U 1.346(6) . ?
F007 C00Y 1.356(6) . ?
O008 C00I 1.229(5) . ?
O009 C00J 1.217(6) . ?
F00A C012 1.352(6) . ?
N00B C00O 1.334(6) . ?
N00B C00Q 1.341(5) . ?
N00C H00C 0.9800 . ?
N00C C00M 1.473(6) . ?
N00C C00R 1.486(5) . ?
N00D C00V 1.339(5) . ?
N00D C011 1.328(6) . ?
F00E C014 1.343(6) . ?
N00F H00G 0.9800 . ?
N00F C00N 1.485(5) . ?
N00F C00Z 1.477(6) . ?
F00G C015 1.340(6) . ?
F00H C016 1.346(6) . ?
C00I C00N 1.520(6) . ?
C00J C00M 1.523(6) . ?
C00K C00L 1.379(6) . ?
C00K C00Y 1.386(6) . ?
C00L C00U 1.357(7) . ?
C00M H00A 0.9700 . ?
C00M H00B 0.9700 . ?
C00N H00H 0.9700 . ?
C00N H00I 0.9700 . ?
C00O H00O 0.9300 . ?
C00O C010 1.379(6) . ?
C00P C012 1.357(7) . ?
C00P C016 1.372(6) . ?
C00Q H00Q 0.9300 . ?
C00Q C00T 1.383(7) . ?
C00R H00D 0.9600 . ?
C00R H00E 0.9600 . ?
C00R H00F 0.9600 . ?
F00S C01A 1.329(7) . ?
C00T H00T 0.9300 . ?
C00T C00X 1.372(7) . ?
C00U C015 1.375(7) . ?
C00V H00V 0.9300 . ?
C00V C017 1.379(7) . ?
F00W C01B 1.353(7) . ?
C00X H00X 0.9300 . ?
C00X C010 1.372(7) . ?
C00Y C014 1.372(7) . ?
C00Z H00J 0.9600 . ?
C00Z H00K 0.9600 . ?
C00Z H00L 0.9600 . ?
C010 H010 0.9300 . ?
C011 H011 0.9300 . ?
C011 C019 1.371(7) . ?
C012 C01A 1.395(7) . ?
F013 C01C 1.353(6) . ?
C014 C015 1.365(8) . ?
C016 C01B 1.388(7) . ?
C017 H017 0.9300 . ?
C017 C018 1.350(8) . ?
C018 H018 0.9300 . ?
C018 C019 1.367(8) . ?
C019 H019 0.9300 . ?
C01A C01C 1.363(9) . ?
C01B C01C 1.344(9) . ?

loop_
_exptl_oxdiff_crystal_face_indexfrac_h
_exptl_oxdiff_crystal_face_indexfrac_k
_exptl_oxdiff_crystal_face_indexfrac_l
_exptl_oxdiff_crystal_face_x
_exptl_oxdiff_crystal_face_y
_exptl_oxdiff_crystal_face_z
7.0000 -1.0000 13.0000 -0.0825 -0.0841 -1.0002
-7.0000 1.0000 -13.0000 0.0825 0.0841 1.0002
-3.0000 16.0000 -3.0000 0.7423 0.6122 -0.1664
4.0000 1.0000 15.0000 0.1485 -0.1382 -0.9773
-4.0000 -1.0000 -15.0000 -0.1485 0.1382 0.9773
-13.0000 -2.0000 12.0000 0.6035 -0.7326 0.2659
13.0000 2.0000 -12.0000 -0.6035 0.7326 -0.2659
4.0000 -17.0000 5.0000 -0.7882 -0.6617 0.0428
